data_4128012
loop_
_publ_author_name
'Yadav, Vishal'
'Gordon, Jesse B.'
'Siegler, Maxime A.'
'Goldberg, David P.'

_publ_section_title
;
 Dioxygen-Derived Nonheme Mononuclear Fe<sup>III</sup>(OH) Complex and Its
 Reactivity with Carbon Radicals.
;
_journal_issue 26
_journal_name_full 'Journal of the American Chemical Society'
_journal_page_first 10148
_journal_page_last 10153
_journal_paper_doi 10.1021/jacs.9b03329
_journal_volume 141
_journal_year 2019
_chemical_formula_moiety '2(C37 H47 F3 Fe N5 O5 S), C7 H8'
_chemical_formula_sum 'C81 H102 F6 Fe2 N10 O10 S2'
_chemical_formula_weight 1665.54
_space_group_crystal_system monoclinic
_space_group_IT_number 14
_space_group_name_Hall '-P 2ybc'
_space_group_name_H-M_alt 'P 1 21/c 1'
_symmetry_space_group_name_Hall '-P 2ybc'
_symmetry_space_group_name_H-M 'P 1 21/c 1'
_atom_sites_solution_hydrogens mixed
_atom_sites_solution_primary direct
_atom_sites_solution_secondary difmap
_audit_creation_method SHELXL-2014
_cell_angle_alpha 90
_cell_angle_beta 98.061(2)
_cell_angle_gamma 90
_cell_formula_units_Z 2
_cell_length_a 19.6283(5)
_cell_length_b 10.3255(4)
_cell_length_c 20.5481(6)
_cell_measurement_reflns_used 13968
_cell_measurement_temperature 110(2)
_cell_measurement_theta_max 27.81
_cell_measurement_theta_min 2.24
_cell_volume 4123.4(2)
_computing_cell_refinement 'CrysAlisPro 1.171.39.29c (Rigaku OD, 2017)'
_computing_data_collection 'CrysAlisPro 1.171.39.29c (Rigaku OD, 2017)'
_computing_data_reduction 'CrysAlisPro 1.171.39.29c (Rigaku OD, 2017)'
_computing_molecular_graphics 'SHELXTL v6.10 (Sheldrick, 2008)'
_computing_publication_material 'SHELXTL v6.10 (Sheldrick, 2008)'
_computing_structure_refinement 'SHELXL-2014/7 (Sheldrick, 2015)'
_computing_structure_solution 'SHELXS-2014/7 (Sheldrick, 2015)'
_diffrn_ambient_temperature 110(2)
_diffrn_measured_fraction_theta_full 1.000
_diffrn_measured_fraction_theta_max 1.000
_diffrn_measurement_device_type 'SuperNova, Dual, Cu at zero, Atlas'
_diffrn_measurement_method '\w scans'
_diffrn_radiation_monochromator mirror
_diffrn_radiation_source 'SuperNova (Mo) X-ray Source'
_diffrn_radiation_type MoK\a
_diffrn_radiation_wavelength 0.71073
_diffrn_reflns_av_R_equivalents 0.0262
_diffrn_reflns_av_unetI/netI 0.0292
_diffrn_reflns_Laue_measured_fraction_full 1.000
_diffrn_reflns_Laue_measured_fraction_max 1.000
_diffrn_reflns_limit_h_max 25
_diffrn_reflns_limit_h_min -21
_diffrn_reflns_limit_k_max 10
_diffrn_reflns_limit_k_min -13
_diffrn_reflns_limit_l_max 26
_diffrn_reflns_limit_l_min -26
_diffrn_reflns_number 32503
_diffrn_reflns_point_group_measured_fraction_full 1.000
_diffrn_reflns_point_group_measured_fraction_max 1.000
_diffrn_reflns_theta_full 25.242
_diffrn_reflns_theta_max 27.495
_diffrn_reflns_theta_min 2.002
_exptl_absorpt_coefficient_mu 0.479
_exptl_absorpt_correction_T_max 1.000
_exptl_absorpt_correction_T_min 0.594
_exptl_absorpt_correction_type gaussian
_exptl_absorpt_process_details
;
CrysAlisPro 1.171.39.29c (Rigaku Oxford Diffraction, 2017)
Numerical absorption correction based on gaussian integration over
            a multifaceted crystal model
Empirical absorption correction using spherical harmonics,
 implemented in SCALE3 ABSPACK scaling algorithm.
;
_exptl_crystal_colour orange
_exptl_crystal_density_diffrn 1.341
_exptl_crystal_description block
_exptl_crystal_F_000 1752
_exptl_crystal_size_max 0.28
_exptl_crystal_size_mid 0.23
_exptl_crystal_size_min 0.18
_refine_diff_density_max 0.650
_refine_diff_density_min -0.536
_refine_diff_density_rms 0.054
_refine_ls_extinction_method none
_refine_ls_goodness_of_fit_ref 1.091
_refine_ls_hydrogen_treatment mixed
_refine_ls_matrix_type full
_refine_ls_number_parameters 603
_refine_ls_number_reflns 9476
_refine_ls_number_restraints 312
_refine_ls_restrained_S_all 1.101
_refine_ls_R_factor_all 0.0526
_refine_ls_R_factor_gt 0.0444
_refine_ls_shift/su_max 0.000
_refine_ls_shift/su_mean 0.000
_refine_ls_structure_factor_coef Fsqd
_refine_ls_weighting_details 'w=1/[\s^2^(Fo^2^)+(0.0363P)^2^+3.6108P] where P=(Fo^2^+2Fc^2^)/3'
_refine_ls_weighting_scheme calc
_refine_ls_wR_factor_gt 0.1031
_refine_ls_wR_factor_ref 0.1075
_reflns_Friedel_coverage 0.000
_reflns_number_gt 8245
_reflns_number_total 9476
_reflns_threshold_expression 'I > 2\s(I)'
_cod_data_source_file ja9b03329_si_002.cif
_cod_data_source_block 2
_cod_database_code 4128012
_shelx_space_group_comment
;
The symmetry employed for this shelxl refinement is uniquely defined
by the following loop, which should always be used as a source of
symmetry information in preference to the above space-group names.
They are only intended as comments.
;
_oxdiff_exptl_absorpt_empirical_full_min 0.888
_oxdiff_exptl_absorpt_empirical_full_max 1.116
_oxdiff_exptl_absorpt_empirical_details
;
Empirical correction (ABSPACK) includes:
- Absorption correction using spherical harmonics
- Frame scaling
;
_shelxl_version_number 2014-3

loop_
_space_group_symop_operation_xyz
'x, y, z'
'-x, y+1/2, -z+1/2'
'-x, -y, -z'
'x, -y-1/2, z-1/2'

loop_
_atom_site_label
_atom_site_type_symbol
_atom_site_fract_x
_atom_site_fract_y
_atom_site_fract_z
_atom_site_U_iso_or_equiv
_atom_site_adp_type
_atom_site_occupancy
_atom_site_site_symmetry_order
_atom_site_calc_flag
_atom_site_refinement_flags_posn
_atom_site_refinement_flags_adp
_atom_site_refinement_flags_occupancy
_atom_site_disorder_assembly
_atom_site_disorder_group
Fe1 Fe 0.21135(2) 0.05975(3) 0.27576(2) 0.02203(8) Uani 1 1 d . . . . .
C1 C 0.42589(14) 0.2668(3) 0.35269(12) 0.0488(7) Uani 1 1 d . . . . .
H1A H 0.4233 0.3493 0.3288 0.073 Uiso 1 1 calc R U . . .
H1B H 0.3943 0.2044 0.3286 0.073 Uiso 1 1 calc R U . . .
H1C H 0.4730 0.2332 0.3568 0.073 Uiso 1 1 calc R U . . .
C2 C 0.40680(14) 0.1596(3) 0.45673(13) 0.0512(7) Uani 1 1 d . . . . .
H2A H 0.4532 0.1226 0.4610 0.077 Uiso 1 1 calc R U . . .
H2B H 0.3742 0.1000 0.4317 0.077 Uiso 1 1 calc R U . . .
H2C H 0.3937 0.1730 0.5005 0.077 Uiso 1 1 calc R U . . .
C3 C 0.45753(14) 0.3801(3) 0.45995(12) 0.0460(6) Uani 1 1 d . . . . .
H3A H 0.4433 0.3977 0.5029 0.069 Uiso 1 1 calc R U . . .
H3B H 0.4592 0.4615 0.4357 0.069 Uiso 1 1 calc R U . . .
H3C H 0.5032 0.3400 0.4661 0.069 Uiso 1 1 calc R U . . .
C4 C 0.40583(12) 0.2881(2) 0.42106(10) 0.0336(5) Uani 1 1 d . . . . .
C5 C 0.33593(13) 0.3544(3) 0.41575(13) 0.0452(6) Uani 1 1 d . . . . .
H5A H 0.3236 0.3666 0.4604 0.054 Uiso 1 1 calc R U . . .
H5B H 0.3392 0.4411 0.3959 0.054 Uiso 1 1 calc R U . . .
C6 C 0.22443(12) 0.3327(2) 0.34251(10) 0.0332(5) Uani 1 1 d . . . . .
C7 C 0.20835(14) 0.4663(3) 0.34522(12) 0.0436(6) Uani 1 1 d . . . . .
H7 H 0.2374 0.5236 0.3727 0.052 Uiso 1 1 calc R U . . .
C8 C 0.14956(15) 0.5113(3) 0.30706(13) 0.0493(7) Uani 1 1 d . . . . .
H8 H 0.1383 0.6007 0.3079 0.059 Uiso 1 1 calc R U . . .
C9 C 0.10671(13) 0.4272(3) 0.26747(12) 0.0424(6) Uani 1 1 d . . . . .
H9 H 0.0662 0.4579 0.2412 0.051 Uiso 1 1 calc R U . . .
C10 C 0.12442(11) 0.2994(2) 0.26745(10) 0.0333(5) Uani 1 1 d . . . . .
C11 C 0.08191(10) 0.1999(2) 0.22660(11) 0.0343(5) Uani 1 1 d . . . . .
H11A H 0.0526 0.1528 0.2542 0.041 Uiso 1 1 calc R U . . .
H11B H 0.0515 0.2432 0.1905 0.041 Uiso 1 1 calc R U . . .
C12 C 0.09118(11) -0.0127(2) 0.17579(11) 0.0367(5) Uani 1 1 d . . . . .
H12A H 0.0684 0.0001 0.1301 0.044 Uiso 1 1 calc R U . . .
H12B H 0.0550 -0.0302 0.2037 0.044 Uiso 1 1 calc R U . . .
C13 C 0.13837(10) -0.1278(2) 0.17793(10) 0.0308(5) Uani 1 1 d . . . . .
C14 C 0.12391(12) -0.2319(3) 0.13669(11) 0.0381(5) Uani 1 1 d . . . . .
H14 H 0.0832 -0.2337 0.1057 0.046 Uiso 1 1 calc R U . . .
C15 C 0.17010(13) -0.3341(3) 0.14124(11) 0.0401(6) Uani 1 1 d . . . . .
H15 H 0.1611 -0.4073 0.1133 0.048 Uiso 1 1 calc R U . . .
C16 C 0.22875(12) -0.3297(2) 0.18594(11) 0.0342(5) Uani 1 1 d . . . . .
H16 H 0.2607 -0.3993 0.1892 0.041 Uiso 1 1 calc R U . . .
C17 C 0.24114(10) -0.2206(2) 0.22697(9) 0.0268(4) Uani 1 1 d . . . . .
C18 C 0.35814(10) -0.2932(2) 0.27171(11) 0.0305(5) Uani 1 1 d . . . . .
H18A H 0.3690 -0.3033 0.2264 0.037 Uiso 1 1 calc R U . . .
H18B H 0.3468 -0.3798 0.2878 0.037 Uiso 1 1 calc R U . . .
C19 C 0.42127(10) -0.2399(2) 0.31552(11) 0.0308(5) Uani 1 1 d . . . . .
C20 C 0.44029(13) -0.1069(3) 0.29166(15) 0.0473(6) Uani 1 1 d . . . . .
H20A H 0.4490 -0.1131 0.2460 0.071 Uiso 1 1 calc R U . . .
H20B H 0.4818 -0.0756 0.3193 0.071 Uiso 1 1 calc R U . . .
H20C H 0.4023 -0.0465 0.2944 0.071 Uiso 1 1 calc R U . . .
C21 C 0.48116(12) -0.3341(3) 0.31123(13) 0.0415(6) Uani 1 1 d . . . . .
H21A H 0.4687 -0.4204 0.3255 0.062 Uiso 1 1 calc R U . . .
H21B H 0.5222 -0.3035 0.3397 0.062 Uiso 1 1 calc R U . . .
H21C H 0.4907 -0.3385 0.2657 0.062 Uiso 1 1 calc R U . . .
C22 C 0.40746(13) -0.2322(3) 0.38688(11) 0.0429(6) Uani 1 1 d . . . . .
H22A H 0.3710 -0.1687 0.3903 0.064 Uiso 1 1 calc R U . . .
H22B H 0.4496 -0.2056 0.4151 0.064 Uiso 1 1 calc R U . . .
H22C H 0.3929 -0.3174 0.4009 0.064 Uiso 1 1 calc R U . . .
C23 C 0.16243(10) 0.1760(2) 0.14808(9) 0.0281(4) Uani 1 1 d . . . . .
H23A H 0.1561 0.2704 0.1529 0.034 Uiso 1 1 calc R U . . .
H23B H 0.1393 0.1508 0.1039 0.034 Uiso 1 1 calc R U . . .
C24 C 0.24113(10) 0.1471(2) 0.15209(9) 0.0244(4) Uani 1 1 d . . . . .
C25 C 0.27470(10) 0.2702(2) 0.12910(9) 0.0260(4) Uani 1 1 d . . . . .
C26 C 0.33085(10) 0.3261(2) 0.16778(10) 0.0284(4) Uani 1 1 d . . . . .
H26 H 0.3486 0.2875 0.2086 0.034 Uiso 1 1 calc R U . . .
C27 C 0.36110(12) 0.4374(2) 0.14739(12) 0.0353(5) Uani 1 1 d . . . . .
H27 H 0.3999 0.4737 0.1740 0.042 Uiso 1 1 calc R U . . .
C28 C 0.33525(13) 0.4958(2) 0.08876(12) 0.0404(6) Uani 1 1 d . . . . .
H28 H 0.3560 0.5725 0.0751 0.048 Uiso 1 1 calc R U . . .
C29 C 0.27902(14) 0.4424(3) 0.04991(12) 0.0439(6) Uani 1 1 d . . . . .
H29 H 0.2605 0.4833 0.0099 0.053 Uiso 1 1 calc R U . . .
C30 C 0.24954(12) 0.3292(3) 0.06923(10) 0.0368(5) Uani 1 1 d . . . . .
H30 H 0.2119 0.2914 0.0416 0.044 Uiso 1 1 calc R U . . .
C31 C 0.26036(11) 0.0346(2) 0.10950(9) 0.0270(4) Uani 1 1 d . . . . .
C32 C 0.21769(13) -0.0155(2) 0.05586(10) 0.0369(5) Uani 1 1 d . . . . .
H32 H 0.1724 0.0179 0.0449 0.044 Uiso 1 1 calc R U . . .
C33 C 0.24030(16) -0.1144(3) 0.01777(11) 0.0456(6) Uani 1 1 d . . . . .
H33 H 0.2101 -0.1487 -0.0183 0.055 Uiso 1 1 calc R U . . .
C34 C 0.30575(16) -0.1622(3) 0.03211(12) 0.0484(7) Uani 1 1 d . . . . .
H34 H 0.3214 -0.2285 0.0058 0.058 Uiso 1 1 calc R U . . .
C35 C 0.34885(14) -0.1130(3) 0.08525(13) 0.0468(6) Uani 1 1 d . . . . .
H35 H 0.3942 -0.1461 0.0956 0.056 Uiso 1 1 calc R U . . .
C36 C 0.32661(12) -0.0160(2) 0.12356(11) 0.0369(5) Uani 1 1 d . . . . .
H36 H 0.3569 0.0167 0.1600 0.044 Uiso 1 1 calc R U . . .
N1 N 0.28158(10) 0.2807(2) 0.37630(10) 0.0375(5) Uani 1 1 d D . . . .
H1N H 0.2869(14) 0.198(2) 0.3717(13) 0.045 Uiso 1 1 d D U . . .
N2 N 0.18249(9) 0.25153(18) 0.30387(8) 0.0278(4) Uani 1 1 d . . . . .
N3 N 0.12805(8) 0.10738(18) 0.19879(8) 0.0273(4) Uani 1 1 d . . . . .
N4 N 0.19531(8) -0.12180(18) 0.22371(8) 0.0260(4) Uani 1 1 d . . . . .
N5 N 0.29882(9) -0.20878(19) 0.27084(9) 0.0289(4) Uani 1 1 d D . . . .
H5N H 0.3007(13) -0.147(2) 0.2976(11) 0.035 Uiso 1 1 d D U . . .
O1 O 0.26809(6) 0.12331(15) 0.21812(6) 0.0243(3) Uani 1 1 d . . . . .
O2 O 0.27551(7) 0.01208(15) 0.34848(6) 0.0240(3) Uani 1 1 d D . . . .
H2O H 0.2568(12) -0.030(2) 0.3733(11) 0.036 Uiso 1 1 d D U . . .
C37 C 0.0803(5) -0.0221(8) 0.4379(4) 0.0487(17) Uani 0.60(2) 1 d D U P A 1
F1 F 0.0243(6) 0.0452(13) 0.4103(6) 0.085(3) Uani 0.60(2) 1 d D U P A 1
F2 F 0.0708(4) -0.1047(10) 0.4837(3) 0.0738(18) Uani 0.60(2) 1 d D U P A 1
F3 F 0.1237(4) 0.0708(10) 0.4647(5) 0.0716(19) Uani 0.60(2) 1 d D U P A 1
S1 S 0.11686(2) -0.10328(5) 0.37348(2) 0.02576(12) Uani 0.60(2) 1 d D U P A 1
O3 O 0.12476(7) -0.00555(17) 0.32497(7) 0.0360(4) Uani 0.60(2) 1 d D U P A 1
O4 O 0.0705(4) -0.2059(8) 0.3523(5) 0.0401(15) Uani 0.60(2) 1 d D U P A 1
O5 O 0.1832(5) -0.1415(14) 0.4097(6) 0.035(2) Uani 0.60(2) 1 d D U P A 1
C37' C 0.0815(7) 0.0040(14) 0.4309(6) 0.045(2) Uani 0.40(2) 1 d D U P A 2
F1' F 0.0140(7) 0.0298(17) 0.4080(8) 0.064(3) Uani 0.40(2) 1 d D U P A 2
F2' F 0.0742(5) -0.0427(19) 0.4875(4) 0.074(3) Uani 0.40(2) 1 d D U P A 2
F3' F 0.1207(6) 0.1095(11) 0.4427(6) 0.067(2) Uani 0.40(2) 1 d D U P A 2
S1' S 0.11686(2) -0.10328(5) 0.37348(2) 0.02576(12) Uani 0.40(2) 1 d D U P A 2
O3' O 0.12476(7) -0.00555(17) 0.32497(7) 0.0360(4) Uani 0.40(2) 1 d D U P A 2
O4' O 0.0576(7) -0.1825(14) 0.3516(9) 0.058(3) Uani 0.40(2) 1 d D U P A 2
O5' O 0.1773(8) -0.163(2) 0.4048(11) 0.039(3) Uani 0.40(2) 1 d D U P A 2
C1S C 0.0102(3) 0.6180(7) 0.4814(2) 0.0330(16) Uani 0.5 1 d D U P B -1
H1S H 0.0072 0.7093 0.4764 0.040 Uiso 0.5 1 calc R U P B -1
C2S C 0.0548(2) 0.5495(5) 0.4476(2) 0.0411(12) Uani 0.5 1 d D U P B -1
H2S H 0.0818 0.5937 0.4198 0.049 Uiso 0.5 1 calc R U P B -1
C3S C 0.0596(3) 0.4170(6) 0.4546(3) 0.0420(14) Uani 0.5 1 d D U P B -1
H3S H 0.0900 0.3691 0.4316 0.050 Uiso 0.5 1 calc R U P B -1
C4S C 0.0201(3) 0.3545(6) 0.4953(2) 0.0414(12) Uani 0.5 1 d D U P B -1
H4S H 0.0236 0.2632 0.5004 0.050 Uiso 0.5 1 calc R U P B -1
C5S C -0.0248(3) 0.4227(5) 0.5291(3) 0.0360(17) Uani 0.5 1 d D U P B -1
H5S H -0.0518 0.3782 0.5569 0.043 Uiso 0.5 1 calc R U P B -1
C6S C -0.0301(3) 0.5566(5) 0.5222(2) 0.0345(10) Uani 0.5 1 d D U P B -1
C7S C -0.0777(3) 0.6324(7) 0.5586(3) 0.0516(17) Uani 0.5 1 d D U P B -1
H7S1 H -0.0515 0.6712 0.5979 0.077 Uiso 0.5 1 calc R U P B -1
H7S2 H -0.1130 0.5746 0.5717 0.077 Uiso 0.5 1 calc R U P B -1
H7S3 H -0.0997 0.7009 0.5301 0.077 Uiso 0.5 1 calc R U P B -1

loop_
_atom_site_aniso_label
_atom_site_aniso_U_11
_atom_site_aniso_U_22
_atom_site_aniso_U_33
_atom_site_aniso_U_23
_atom_site_aniso_U_13
_atom_site_aniso_U_12
Fe1 0.01667(13) 0.02985(17) 0.01893(14) 0.00332(11) 0.00022(9) 0.00172(11)
C1 0.0525(15) 0.0626(19) 0.0327(12) -0.0114(12) 0.0105(11) -0.0225(14)
C2 0.0491(15) 0.0492(17) 0.0487(15) 0.0130(13) -0.0158(12) -0.0184(13)
C3 0.0528(15) 0.0501(16) 0.0330(12) -0.0072(11) -0.0020(10) -0.0180(13)
C4 0.0393(12) 0.0368(13) 0.0240(10) -0.0027(9) 0.0015(8) -0.0114(10)
C5 0.0482(14) 0.0394(15) 0.0458(14) -0.0158(12) -0.0008(11) -0.0027(12)
C6 0.0379(12) 0.0351(13) 0.0289(11) -0.0010(9) 0.0123(9) 0.0067(10)
C7 0.0555(15) 0.0358(14) 0.0416(13) -0.0059(11) 0.0141(11) 0.0094(12)
C8 0.0666(17) 0.0408(15) 0.0447(14) 0.0039(12) 0.0228(13) 0.0245(14)
C9 0.0443(13) 0.0492(16) 0.0361(12) 0.0067(11) 0.0135(10) 0.0219(12)
C10 0.0289(10) 0.0449(14) 0.0287(10) 0.0112(10) 0.0129(8) 0.0143(10)
C11 0.0195(9) 0.0492(15) 0.0343(11) 0.0130(10) 0.0040(8) 0.0098(9)
C12 0.0242(10) 0.0455(15) 0.0370(12) 0.0091(10) -0.0078(8) -0.0062(10)
C13 0.0249(10) 0.0409(13) 0.0250(10) 0.0066(9) -0.0025(8) -0.0075(9)
C14 0.0358(12) 0.0477(15) 0.0274(11) 0.0016(10) -0.0075(9) -0.0144(11)
C15 0.0469(13) 0.0420(15) 0.0300(11) -0.0080(10) 0.0010(9) -0.0099(11)
C16 0.0362(11) 0.0335(13) 0.0334(11) -0.0050(10) 0.0069(9) -0.0033(10)
C17 0.0265(10) 0.0309(11) 0.0234(9) 0.0010(8) 0.0052(7) -0.0014(8)
C18 0.0278(10) 0.0293(12) 0.0352(11) -0.0029(9) 0.0069(8) 0.0037(9)
C19 0.0243(10) 0.0290(12) 0.0386(12) 0.0049(9) 0.0031(8) 0.0048(9)
C20 0.0311(12) 0.0334(14) 0.0768(19) 0.0104(13) 0.0056(12) 0.0008(10)
C21 0.0291(11) 0.0396(14) 0.0564(15) 0.0078(12) 0.0083(10) 0.0090(10)
C22 0.0386(13) 0.0515(16) 0.0359(12) -0.0002(11) -0.0043(10) 0.0136(12)
C23 0.0232(9) 0.0396(13) 0.0205(9) 0.0060(9) -0.0001(7) 0.0041(9)
C24 0.0221(9) 0.0326(11) 0.0179(9) 0.0033(8) 0.0003(7) 0.0013(8)
C25 0.0260(9) 0.0301(11) 0.0226(9) 0.0002(8) 0.0056(7) 0.0039(8)
C26 0.0284(10) 0.0281(11) 0.0293(10) -0.0017(9) 0.0058(8) 0.0027(9)
C27 0.0328(11) 0.0318(13) 0.0431(13) -0.0057(10) 0.0114(9) -0.0008(10)
C28 0.0472(14) 0.0292(13) 0.0487(14) 0.0033(11) 0.0206(11) 0.0009(11)
C29 0.0548(15) 0.0445(15) 0.0336(12) 0.0118(11) 0.0107(11) 0.0013(12)
C30 0.0389(12) 0.0456(15) 0.0253(10) 0.0070(10) 0.0024(9) -0.0024(11)
C31 0.0317(10) 0.0290(11) 0.0212(9) 0.0029(8) 0.0073(8) -0.0016(9)
C32 0.0435(13) 0.0413(14) 0.0255(10) -0.0006(10) 0.0034(9) -0.0034(11)
C33 0.0781(19) 0.0358(14) 0.0245(11) -0.0039(10) 0.0128(11) -0.0101(13)
C34 0.084(2) 0.0322(14) 0.0357(13) 0.0022(11) 0.0322(13) 0.0047(14)
C35 0.0531(15) 0.0417(15) 0.0507(15) 0.0050(12) 0.0251(12) 0.0135(12)
C36 0.0364(12) 0.0398(14) 0.0358(12) 0.0000(10) 0.0100(9) 0.0051(10)
N1 0.0398(11) 0.0306(11) 0.0394(11) -0.0075(9) -0.0037(8) 0.0011(9)
N2 0.0270(8) 0.0339(10) 0.0235(8) 0.0045(7) 0.0070(6) 0.0069(7)
N3 0.0187(8) 0.0363(10) 0.0259(8) 0.0073(7) 0.0002(6) 0.0022(7)
N4 0.0241(8) 0.0321(10) 0.0207(8) 0.0024(7) -0.0007(6) -0.0046(7)
N5 0.0266(8) 0.0312(10) 0.0278(9) -0.0063(8) 0.0006(7) 0.0048(8)
O1 0.0199(6) 0.0355(8) 0.0170(6) 0.0016(6) 0.0002(5) 0.0002(6)
O2 0.0214(6) 0.0305(8) 0.0192(6) 0.0012(6) -0.0004(5) 0.0016(6)
C37 0.047(3) 0.061(3) 0.040(3) -0.004(3) 0.014(2) -0.002(3)
F1 0.040(3) 0.121(5) 0.095(4) -0.046(4) 0.018(3) 0.016(3)
F2 0.099(3) 0.089(5) 0.041(2) 0.005(3) 0.040(2) -0.016(3)
F3 0.084(3) 0.074(4) 0.054(4) -0.036(3) -0.002(3) -0.011(3)
S1 0.0227(2) 0.0289(3) 0.0254(2) 0.0017(2) 0.00225(18) -0.0034(2)
O3 0.0233(7) 0.0498(10) 0.0355(8) 0.0191(7) 0.0065(6) 0.0061(7)
O4 0.025(3) 0.027(3) 0.066(3) -0.001(2) -0.001(2) 0.000(2)
O5 0.029(3) 0.034(5) 0.041(3) 0.017(3) -0.001(2) -0.005(3)
C37' 0.041(3) 0.065(4) 0.031(3) -0.006(3) 0.010(3) 0.000(3)
F1' 0.038(4) 0.088(5) 0.074(5) 0.003(5) 0.030(3) 0.018(4)
F2' 0.068(4) 0.128(7) 0.029(3) -0.011(4) 0.019(2) 0.004(5)
F3' 0.092(4) 0.064(5) 0.041(4) -0.022(3) -0.006(3) 0.024(4)
S1' 0.0227(2) 0.0289(3) 0.0254(2) 0.0017(2) 0.00225(18) -0.0034(2)
O3' 0.0233(7) 0.0498(10) 0.0355(8) 0.0191(7) 0.0065(6) 0.0061(7)
O4' 0.029(4) 0.038(5) 0.100(5) -0.004(4) -0.022(4) -0.006(4)
O5' 0.027(4) 0.028(5) 0.058(5) 0.013(4) -0.008(3) -0.007(3)
C1S 0.038(3) 0.034(4) 0.026(3) 0.003(2) -0.001(2) -0.008(3)
C2S 0.031(2) 0.054(3) 0.037(3) 0.003(2) -0.002(2) -0.008(2)
C3S 0.026(3) 0.053(4) 0.044(3) 0.000(3) -0.007(2) 0.001(3)
C4S 0.041(3) 0.039(3) 0.039(3) 0.001(2) -0.013(2) -0.005(3)
C5S 0.041(3) 0.039(4) 0.027(3) 0.001(3) -0.001(2) -0.015(3)
C6S 0.031(2) 0.045(3) 0.026(2) 0.002(2) -0.0024(18) -0.008(2)
C7S 0.049(4) 0.061(5) 0.044(3) -0.006(3) 0.004(3) -0.003(3)

loop_
_atom_type_symbol
_atom_type_description
_atom_type_scat_dispersion_real
_atom_type_scat_dispersion_imag
_atom_type_scat_source
C C 0.0033 0.0016 'International Tables Vol C Tables 4.2.6.8 and 6.1.1.4'
H H 0.0000 0.0000 'International Tables Vol C Tables 4.2.6.8 and 6.1.1.4'
N N 0.0061 0.0033 'International Tables Vol C Tables 4.2.6.8 and 6.1.1.4'
O O 0.0106 0.0060 'International Tables Vol C Tables 4.2.6.8 and 6.1.1.4'
F F 0.0171 0.0103 'International Tables Vol C Tables 4.2.6.8 and 6.1.1.4'
S S 0.1246 0.1234 'International Tables Vol C Tables 4.2.6.8 and 6.1.1.4'
Fe Fe 0.3463 0.8444 'International Tables Vol C Tables 4.2.6.8 and 6.1.1.4'

loop_
_geom_angle_atom_site_label_1
_geom_angle_atom_site_label_2
_geom_angle_atom_site_label_3
_geom_angle
O1 Fe1 O2 101.82(6)
O1 Fe1 N4 92.86(6)
O2 Fe1 N4 101.62(6)
O1 Fe1 N2 92.85(6)
O2 Fe1 N2 101.48(6)
N4 Fe1 N2 154.51(6)
O1 Fe1 N3 85.00(6)
O2 Fe1 N3 173.18(6)
N4 Fe1 N3 78.04(7)
N2 Fe1 N3 77.74(7)
O1 Fe1 O3 166.51(5)
O2 Fe1 O3 91.66(6)
N4 Fe1 O3 83.88(7)
N2 Fe1 O3 84.81(7)
N3 Fe1 O3 81.53(6)
C4 C1 H1A 109.5
C4 C1 H1B 109.5
H1A C1 H1B 109.5
C4 C1 H1C 109.5
H1A C1 H1C 109.5
H1B C1 H1C 109.5
C4 C2 H2A 109.5
C4 C2 H2B 109.5
H2A C2 H2B 109.5
C4 C2 H2C 109.5
H2A C2 H2C 109.5
H2B C2 H2C 109.5
C4 C3 H3A 109.5
C4 C3 H3B 109.5
H3A C3 H3B 109.5
C4 C3 H3C 109.5
H3A C3 H3C 109.5
H3B C3 H3C 109.5
C2 C4 C5 112.2(2)
C2 C4 C1 109.4(2)
C5 C4 C1 110.2(2)
C2 C4 C3 109.17(19)
C5 C4 C3 106.5(2)
C1 C4 C3 109.40(19)
N1 C5 C4 112.8(2)
N1 C5 H5A 109.0
C4 C5 H5A 109.0
N1 C5 H5B 109.0
C4 C5 H5B 109.0
H5A C5 H5B 107.8
N1 C6 N2 116.8(2)
N1 C6 C7 122.8(2)
N2 C6 C7 120.4(2)
C8 C7 C6 118.5(3)
C8 C7 H7 120.7
C6 C7 H7 120.7
C7 C8 C9 120.7(3)
C7 C8 H8 119.6
C9 C8 H8 119.6
C10 C9 C8 118.1(2)
C10 C9 H9 120.9
C8 C9 H9 120.9
C9 C10 N2 122.9(2)
C9 C10 C11 122.6(2)
N2 C10 C11 114.5(2)
N3 C11 C10 109.50(16)
N3 C11 H11A 109.8
C10 C11 H11A 109.8
N3 C11 H11B 109.8
C10 C11 H11B 109.8
H11A C11 H11B 108.2
N3 C12 C13 112.41(17)
N3 C12 H12A 109.1
C13 C12 H12A 109.1
N3 C12 H12B 109.1
C13 C12 H12B 109.1
H12A C12 H12B 107.9
N4 C13 C14 122.8(2)
N4 C13 C12 115.36(19)
C14 C13 C12 121.83(19)
C13 C14 C15 118.5(2)
C13 C14 H14 120.7
C15 C14 H14 120.7
C16 C15 C14 120.0(2)
C16 C15 H15 120.0
C14 C15 H15 120.0
C15 C16 C17 119.1(2)
C15 C16 H16 120.4
C17 C16 H16 120.4
N5 C17 N4 116.95(19)
N5 C17 C16 122.1(2)
N4 C17 C16 121.00(19)
N5 C18 C19 111.94(18)
N5 C18 H18A 109.2
C19 C18 H18A 109.2
N5 C18 H18B 109.2
C19 C18 H18B 109.2
H18A C18 H18B 107.9
C20 C19 C18 110.50(19)
C20 C19 C22 110.3(2)
C18 C19 C22 110.20(18)
C20 C19 C21 109.16(19)
C18 C19 C21 107.55(19)
C22 C19 C21 109.10(19)
C19 C20 H20A 109.5
C19 C20 H20B 109.5
H20A C20 H20B 109.5
C19 C20 H20C 109.5
H20A C20 H20C 109.5
H20B C20 H20C 109.5
C19 C21 H21A 109.5
C19 C21 H21B 109.5
H21A C21 H21B 109.5
C19 C21 H21C 109.5
H21A C21 H21C 109.5
H21B C21 H21C 109.5
C19 C22 H22A 109.5
C19 C22 H22B 109.5
H22A C22 H22B 109.5
C19 C22 H22C 109.5
H22A C22 H22C 109.5
H22B C22 H22C 109.5
N3 C23 C24 114.30(16)
N3 C23 H23A 108.7
C24 C23 H23A 108.7
N3 C23 H23B 108.7
C24 C23 H23B 108.7
H23A C23 H23B 107.6
O1 C24 C31 109.18(16)
O1 C24 C25 108.75(16)
C31 C24 C25 107.51(15)
O1 C24 C23 108.61(15)
C31 C24 C23 115.78(17)
C25 C24 C23 106.80(17)
C26 C25 C30 118.4(2)
C26 C25 C24 120.47(18)
C30 C25 C24 121.12(19)
C27 C26 C25 120.7(2)
C27 C26 H26 119.7
C25 C26 H26 119.7
C28 C27 C26 120.4(2)
C28 C27 H27 119.8
C26 C27 H27 119.8
C27 C28 C29 119.7(2)
C27 C28 H28 120.1
C29 C28 H28 120.1
C28 C29 C30 120.1(2)
C28 C29 H29 119.9
C30 C29 H29 119.9
C29 C30 C25 120.6(2)
C29 C30 H30 119.7
C25 C30 H30 119.7
C32 C31 C36 117.8(2)
C32 C31 C24 124.51(19)
C36 C31 C24 117.59(19)
C31 C32 C33 120.9(2)
C31 C32 H32 119.5
C33 C32 H32 119.5
C34 C33 C32 120.4(2)
C34 C33 H33 119.8
C32 C33 H33 119.8
C33 C34 C35 119.3(2)
C33 C34 H34 120.3
C35 C34 H34 120.3
C34 C35 C36 120.6(3)
C34 C35 H35 119.7
C36 C35 H35 119.7
C35 C36 C31 120.9(2)
C35 C36 H36 119.5
C31 C36 H36 119.5
C6 N1 C5 124.8(2)
C6 N1 H1N 116.2(18)
C5 N1 H1N 118.9(18)
C6 N2 C10 119.4(2)
C6 N2 Fe1 124.35(14)
C10 N2 Fe1 114.55(15)
C12 N3 C11 111.39(17)
C12 N3 C23 114.99(17)
C11 N3 C23 108.79(17)
C12 N3 Fe1 109.17(13)
C11 N3 Fe1 107.69(12)
C23 N3 Fe1 104.36(11)
C17 N4 C13 118.43(19)
C17 N4 Fe1 125.40(13)
C13 N4 Fe1 115.55(15)
C17 N5 C18 123.34(18)
C17 N5 H5N 117.6(17)
C18 N5 H5N 119.0(17)
C24 O1 Fe1 119.93(11)
Fe1 O2 H2O 109.5(18)
F2 C37 F3 108.5(7)
F2 C37 F1 116.6(9)
F3 C37 F1 103.6(8)
F2 C37 S1 109.8(6)
F3 C37 S1 109.8(6)
F1 C37 S1 108.3(7)
O4 S1 O3 115.8(4)
O4 S1 O5 116.1(6)
O3 S1 O5 111.5(5)
O4 S1 C37 105.5(5)
O3 S1 C37 106.0(3)
O5 S1 C37 99.7(6)
S1 O3 Fe1 134.16(9)
F2' C37' F3' 106.0(9)
F2' C37' F1' 99.0(11)
F3' C37' F1' 114.1(13)
C2S C1S C6S 121.7(6)
C2S C1S H1S 119.2
C6S C1S H1S 119.2
C3S C2S C1S 119.6(6)
C3S C2S H2S 120.2
C1S C2S H2S 120.2
C2S C3S C4S 119.4(7)
C2S C3S H3S 120.3
C4S C3S H3S 120.3
C3S C4S C5S 121.2(7)
C3S C4S H4S 119.4
C5S C4S H4S 119.4
C4S C5S C6S 119.8(6)
C4S C5S H5S 120.1
C6S C5S H5S 120.1
C1S C6S C5S 118.4(5)
C1S C6S C7S 120.9(6)
C5S C6S C7S 120.8(6)
C6S C7S H7S1 109.5
C6S C7S H7S2 109.5
H7S1 C7S H7S2 109.5
C6S C7S H7S3 109.5
H7S1 C7S H7S3 109.5
H7S2 C7S H7S3 109.5

loop_
_geom_bond_atom_site_label_1
_geom_bond_atom_site_label_2
_geom_bond_distance
Fe1 O1 1.8558(13)
Fe1 O2 1.8797(13)
Fe1 N4 2.1593(18)
Fe1 N2 2.1605(19)
Fe1 N3 2.1660(16)
Fe1 O3 2.2017(14)
C1 C4 1.527(3)
C1 H1A 0.9800
C1 H1B 0.9800
C1 H1C 0.9800
C2 C4 1.515(3)
C2 H2A 0.9800
C2 H2B 0.9800
C2 H2C 0.9800
C3 C4 1.530(3)
C3 H3A 0.9800
C3 H3B 0.9800
C3 H3C 0.9800
C4 C5 1.523(3)
C5 N1 1.460(3)
C5 H5A 0.9900
C5 H5B 0.9900
C6 N1 1.345(3)
C6 N2 1.351(3)
C6 C7 1.418(3)
C7 C8 1.382(4)
C7 H7 0.9500
C8 C9 1.390(4)
C8 H8 0.9500
C9 C10 1.365(3)
C9 H9 0.9500
C10 N2 1.365(3)
C10 C11 1.503(3)
C11 N3 1.485(3)
C11 H11A 0.9900
C11 H11B 0.9900
C12 N3 1.479(3)
C12 C13 1.504(3)
C12 H12A 0.9900
C12 H12B 0.9900
C13 N4 1.358(2)
C13 C14 1.373(3)
C14 C15 1.386(4)
C14 H14 0.9500
C15 C16 1.369(3)
C15 H15 0.9500
C16 C17 1.407(3)
C16 H16 0.9500
C17 N5 1.350(3)
C17 N4 1.356(3)
C18 N5 1.452(3)
C18 C19 1.528(3)
C18 H18A 0.9900
C18 H18B 0.9900
C19 C20 1.522(3)
C19 C22 1.530(3)
C19 C21 1.538(3)
C20 H20A 0.9800
C20 H20B 0.9800
C20 H20C 0.9800
C21 H21A 0.9800
C21 H21B 0.9800
C21 H21C 0.9800
C22 H22A 0.9800
C22 H22B 0.9800
C22 H22C 0.9800
C23 N3 1.497(3)
C23 C24 1.564(3)
C23 H23A 0.9900
C23 H23B 0.9900
C24 O1 1.407(2)
C24 C31 1.533(3)
C24 C25 1.536(3)
C25 C26 1.391(3)
C25 C30 1.399(3)
C26 C27 1.385(3)
C26 H26 0.9500
C27 C28 1.379(3)
C27 H27 0.9500
C28 C29 1.383(4)
C28 H28 0.9500
C29 C30 1.386(3)
C29 H29 0.9500
C30 H30 0.9500
C31 C32 1.388(3)
C31 C36 1.393(3)
C32 C33 1.396(3)
C32 H32 0.9500
C33 C34 1.369(4)
C33 H33 0.9500
C34 C35 1.381(4)
C34 H34 0.9500
C35 C36 1.382(3)
C35 H35 0.9500
C36 H36 0.9500
N1 H1N 0.86(2)
N5 H5N 0.84(2)
O2 H2O 0.80(2)
C37 F2 1.302(8)
C37 F3 1.348(8)
C37 F1 1.356(9)
C37 S1 1.799(7)
S1 O4 1.425(6)
S1 O3 1.4420(16)
S1 O5 1.460(7)
C37' F2' 1.286(11)
C37' F3' 1.335(11)
C37' F1' 1.369(12)
C1S C2S 1.383(6)
C1S C6S 1.385(6)
C1S H1S 0.9500
C2S C3S 1.378(6)
C2S H2S 0.9500
C3S C4S 1.379(6)
C3S H3S 0.9500
C4S C5S 1.387(6)
C4S H4S 0.9500
C5S C6S 1.392(6)
C5S H5S 0.9500
C6S C7S 1.497(8)
C7S H7S1 0.9800
C7S H7S2 0.9800
C7S H7S3 0.9800

loop_
_geom_hbond_atom_site_label_D
_geom_hbond_atom_site_label_H
_geom_hbond_atom_site_label_A
_geom_hbond_distance_DH
_geom_hbond_distance_HA
_geom_hbond_distance_DA
_geom_hbond_angle_DHA
N1 H1N O2 0.86(2) 1.99(2) 2.831(3) 166(3)
N5 H5N O2 0.84(2) 2.04(2) 2.857(2) 162(2)
O2 H2O S1 0.80(2) 2.85(2) 3.4393(15) 133(2)
O2 H2O O5 0.80(2) 2.07(3) 2.833(14) 160(3)
O2 H2O O5' 0.80(2) 2.25(3) 2.99(2) 157(2)

loop_
_geom_torsion_atom_site_label_1
_geom_torsion_atom_site_label_2
_geom_torsion_atom_site_label_3
_geom_torsion_atom_site_label_4
_geom_torsion
C2 C4 C5 N1 -63.9(3)
C1 C4 C5 N1 58.2(3)
C3 C4 C5 N1 176.7(2)
N1 C6 C7 C8 177.9(2)
N2 C6 C7 C8 -0.7(3)
C6 C7 C8 C9 0.7(4)
C7 C8 C9 C10 0.0(4)
C8 C9 C10 N2 -0.8(3)
C8 C9 C10 C11 180.0(2)
C9 C10 C11 N3 140.4(2)
N2 C10 C11 N3 -38.9(2)
N3 C12 C13 N4 27.5(3)
N3 C12 C13 C14 -153.2(2)
N4 C13 C14 C15 -1.2(3)
C12 C13 C14 C15 179.6(2)
C13 C14 C15 C16 -0.3(3)
C14 C15 C16 C17 0.2(3)
C15 C16 C17 N5 -178.2(2)
C15 C16 C17 N4 1.4(3)
N5 C18 C19 C20 -59.3(2)
N5 C18 C19 C22 62.8(2)
N5 C18 C19 C21 -178.37(18)
N3 C23 C24 O1 -31.0(2)
N3 C23 C24 C31 92.2(2)
N3 C23 C24 C25 -148.18(17)
O1 C24 C25 C26 10.5(3)
C31 C24 C25 C26 -107.6(2)
C23 C24 C25 C26 127.50(19)
O1 C24 C25 C30 -169.20(19)
C31 C24 C25 C30 72.7(2)
C23 C24 C25 C30 -52.2(2)
C30 C25 C26 C27 -0.1(3)
C24 C25 C26 C27 -179.72(19)
C25 C26 C27 C28 1.0(3)
C26 C27 C28 C29 -0.4(3)
C27 C28 C29 C30 -1.2(4)
C28 C29 C30 C25 2.2(4)
C26 C25 C30 C29 -1.5(3)
C24 C25 C30 C29 178.1(2)
O1 C24 C31 C32 142.6(2)
C25 C24 C31 C32 -99.6(2)
C23 C24 C31 C32 19.7(3)
O1 C24 C31 C36 -41.0(2)
C25 C24 C31 C36 76.8(2)
C23 C24 C31 C36 -163.95(19)
C36 C31 C32 C33 0.7(3)
C24 C31 C32 C33 177.1(2)
C31 C32 C33 C34 -1.2(4)
C32 C33 C34 C35 1.0(4)
C33 C34 C35 C36 -0.4(4)
C34 C35 C36 C31 -0.1(4)
C32 C31 C36 C35 -0.1(3)
C24 C31 C36 C35 -176.7(2)
N2 C6 N1 C5 174.2(2)
C7 C6 N1 C5 -4.5(4)
C4 C5 N1 C6 -152.7(2)
N1 C6 N2 C10 -178.73(19)
C7 C6 N2 C10 0.0(3)
N1 C6 N2 Fe1 -14.6(3)
C7 C6 N2 Fe1 164.10(16)
C9 C10 N2 C6 0.8(3)
C11 C10 N2 C6 -179.89(18)
C9 C10 N2 Fe1 -164.83(17)
C11 C10 N2 Fe1 14.5(2)
C13 C12 N3 C11 -152.68(18)
C13 C12 N3 C23 83.0(2)
C13 C12 N3 Fe1 -33.9(2)
C10 C11 N3 C12 162.65(17)
C10 C11 N3 C23 -69.6(2)
C10 C11 N3 Fe1 42.97(19)
C24 C23 N3 C12 -98.3(2)
C24 C23 N3 C11 136.03(18)
C24 C23 N3 Fe1 21.3(2)
N5 C17 N4 C13 176.86(18)
C16 C17 N4 C13 -2.7(3)
N5 C17 N4 Fe1 6.3(3)
C16 C17 N4 Fe1 -173.34(15)
C14 C13 N4 C17 2.7(3)
C12 C13 N4 C17 -178.03(18)
C14 C13 N4 Fe1 174.21(17)
C12 C13 N4 Fe1 -6.5(2)
N4 C17 N5 C18 -167.95(19)
C16 C17 N5 C18 11.7(3)
C19 C18 N5 C17 167.05(19)
C31 C24 O1 Fe1 -100.57(16)
C25 C24 O1 Fe1 142.39(13)
C23 C24 O1 Fe1 26.5(2)
O2 Fe1 O1 C24 167.93(14)
N4 Fe1 O1 C24 65.43(15)
N2 Fe1 O1 C24 -89.71(15)
N3 Fe1 O1 C24 -12.29(15)
O3 Fe1 O1 C24 -10.1(4)
F2 C37 S1 O4 56.0(9)
F3 C37 S1 O4 175.2(8)
F1 C37 S1 O4 -72.4(11)
F2 C37 S1 O3 179.3(6)
F3 C37 S1 O3 -61.5(6)
F1 C37 S1 O3 51.0(9)
F2 C37 S1 O5 -64.8(9)
F3 C37 S1 O5 54.4(9)
F1 C37 S1 O5 166.9(11)
O4 S1 O3 Fe1 -116.2(4)
O5 S1 O3 Fe1 19.5(7)
C37 S1 O3 Fe1 127.1(3)
C6S C1S C2S C3S -0.21(14)
C1S C2S C3S C4S -0.11(14)
C2S C3S C4S C5S 0.3(3)
C3S C4S C5S C6S -0.2(4)
C2S C1S C6S C5S 0.3(3)
C2S C1S C6S C7S 179.66(17)
C4S C5S C6S C1S -0.1(4)
C4S C5S C6S C7S -179.5(3)
